data_2105403
loop_
_publ_author_name
'Shannon, R.D.'
'Prewitt, C.T.'

_publ_section_title
;
 Crystal structure of a high-pressure form of B2 O3
;
_journal_name_full 'Acta Crystallographica B (24,1968-38,1982)'
_journal_page_first 869
_journal_page_last 874
_journal_paper_doi 10.1107/S0567740868003304
_journal_volume 24
_journal_year 1968
_chemical_formula_sum 'B2 O3'
_space_group_IT_number 36
_symmetry_space_group_name_Hall 'C 2c -2c'
_symmetry_space_group_name_H-M 'C c m 21'
_cell_angle_alpha 90
_cell_angle_beta 90
_cell_angle_gamma 90
_cell_formula_units_Z 4
_cell_length_a 4.613
_cell_length_b 7.803
_cell_length_c 4.129
_cell_volume 148.624
_citation_journal_id_ASTM ACBCAR
_cod_data_source_file boron_296.cif
_cod_data_source_block B2O3
_cod_original_cell_volume 148.6243
_cod_original_sg_symbol_Hall 'C 2c -2 (y,-x,z)'
_cod_database_code 2105403

loop_
_symmetry_equiv_pos_as_xyz
x,y,z
-x,-y,z+1/2
x,-y,z
-x,y,z+1/2
x+1/2,y+1/2,z
-x+1/2,-y+1/2,z+1/2
x+1/2,-y+1/2,z
-x+1/2,y+1/2,z+1/2

loop_
_atom_site_label
_atom_site_type_symbol
_atom_site_fract_x
_atom_site_fract_y
_atom_site_fract_z
_atom_site_occupancy
_atom_site_U_iso_or_equiv
O1 O-2 0.2475 0 0.5 1 0.0
O2 O-2 0.3698 0.2911 0.5802 1 0.0
B1 B+3 0.1606 0.1646 0.4335 1 0.0
